data_7030686
loop_
_publ_author_name
'Grant, Gregory J.'
'Benefield, Desir\'ee A.'
'VanDerveer, Donald G.'

_publ_section_title
;
 Thiacrown PtII complexes with group 15 donor ligands:
 pentacoordination in Pt(II) complexes
;
_journal_coden_ASTM DTARAF
_journal_issue 40
_journal_name_full 'Dalton Transactions'
_journal_page_first 8605
_journal_page_last 8615
_journal_paper_doi 10.1039/b909875e
_journal_year 2009
_chemical_formula_moiety 'C24 H27 Cl Pt S3 Sb, F6 P'
_chemical_formula_sum 'C24 H27 Cl F6 P Pt S3 Sb'
_chemical_formula_weight 908.90
_chemical_name_common (Pt(9S3)(SbPH3)(Cl))(PF6)
_space_group_IT_number 19
_symmetry_cell_setting orthorhombic
_symmetry_space_group_name_Hall 'P 2ac 2ab'
_symmetry_space_group_name_H-M 'P 21 21 21'
_atom_sites_solution_hydrogens geom
_atom_sites_solution_primary direct
_atom_sites_solution_secondary difmap
_audit_creation_method SHELXL-97
_cell_angle_alpha 90.00
_cell_angle_beta 90.00
_cell_angle_gamma 90.00
_cell_formula_units_Z 4
_cell_length_a 8.4062(17)
_cell_length_b 10.862(2)
_cell_length_c 30.584(6)
_cell_measurement_reflns_used 7180
_cell_measurement_temperature 158(2)
_cell_measurement_theta_max 26.0058
_cell_measurement_theta_min 3.1353
_cell_volume 2792.6(9)
_computing_cell_refinement 'CrystalClear (Rigaku/MSC,2006)'
_computing_data_collection 'CrystalClear (Rigaku/MSC,2006)'
_computing_data_reduction 'CrystalClear (Rigaku/MSC,2006)'
_computing_molecular_graphics 'SHELXTL 6.10 (Sheldrick,2008)'
_computing_publication_material 'SHELXTL 6.10 (Sheldrick,2008)'
_computing_structure_refinement 'SHELXTL 6.10 (Sheldrick,2008)'
_computing_structure_solution 'SHELXTL 6.10 (Sheldrick,2008)'
_diffrn_ambient_temperature 158(2)
_diffrn_detector_area_resol_mean 14.6306
_diffrn_measured_fraction_theta_full 0.996
_diffrn_measured_fraction_theta_max 0.996
_diffrn_measurement_details
;
scan:
Number of images: 260
Slice: -40.0000 - 90.0000
Image width: 0.5000
Exp time: 10.0000
Rotation axis: Omega
Omega: 0.0000
Chi: 45.0000
Phi: 0.0000
XTD: 37.8932
2theta: 7.8354
scan:
Number of images: 220
Slice: -30.0000 - 80.0000
Image width: 0.5000
Exp time: 10.0000
Rotation axis: Omega
Omega: 0.0000
Chi: 45.0000
Phi: 90.0000
XTD: 37.8932
2theta: 7.8354

;
_diffrn_measurement_device
;
Rigaku AFC8S Mercury CCD
;
_diffrn_measurement_device_details
;
AFC8: Eulerian 3 circle
;
_diffrn_measurement_method omega
_diffrn_radiation_detector CCD
_diffrn_radiation_monochromator 'Graphite Monochromator'
_diffrn_radiation_source 'Sealed Tube'
_diffrn_radiation_type MoK\a
_diffrn_radiation_wavelength 0.71073
_diffrn_reflns_av_R_equivalents 0.0597
_diffrn_reflns_av_sigmaI/netI 0.0682
_diffrn_reflns_limit_h_max 10
_diffrn_reflns_limit_h_min -6
_diffrn_reflns_limit_k_max 11
_diffrn_reflns_limit_k_min -12
_diffrn_reflns_limit_l_max 36
_diffrn_reflns_limit_l_min -34
_diffrn_reflns_number 15770
_diffrn_reflns_reduction_process 'Lp corrections applied'
_diffrn_reflns_theta_full 25.06
_diffrn_reflns_theta_max 25.06
_diffrn_reflns_theta_min 3.14
_diffrn_standards_decay_% 0
_diffrn_standards_interval_count 0
_diffrn_standards_interval_time 0
_diffrn_standards_number 0
_exptl_absorpt_coefficient_mu 6.403
_exptl_absorpt_correction_T_max 0.7402
_exptl_absorpt_correction_T_min 0.3332
_exptl_absorpt_correction_type multi-scan
_exptl_absorpt_process_details 'Jacobson, R., (1998)'
_exptl_crystal_colour red
_exptl_crystal_density_diffrn 2.162
_exptl_crystal_density_method 'not measured'
_exptl_crystal_description plate
_exptl_crystal_F_000 1736
_exptl_crystal_size_max 0.22
_exptl_crystal_size_mid 0.14
_exptl_crystal_size_min 0.05
_refine_diff_density_max 1.670
_refine_diff_density_min -1.584
_refine_diff_density_rms 0.166
_refine_ls_abs_structure_details 'Flack H D (1983), Acta Cryst. A39, 876-881'
_refine_ls_abs_structure_Flack 0.004(7)
_refine_ls_extinction_method none
_refine_ls_goodness_of_fit_ref 1.077
_refine_ls_hydrogen_treatment constr
_refine_ls_matrix_type full
_refine_ls_number_parameters 334
_refine_ls_number_reflns 4908
_refine_ls_number_restraints 0
_refine_ls_restrained_S_all 1.077
_refine_ls_R_factor_all 0.0453
_refine_ls_R_factor_gt 0.0399
_refine_ls_shift/su_max 0.001
_refine_ls_shift/su_mean 0.000
_refine_ls_structure_factor_coef Fsqd
_refine_ls_weighting_details 'calc w=1/[\s^2^(Fo^2^)+(0.0274P)^2^+0.0000P] where P=(Fo^2^+2Fc^2^)/3'
_refine_ls_weighting_scheme calc
_refine_ls_wR_factor_gt 0.0769
_refine_ls_wR_factor_ref 0.0804
_reflns_number_gt 4498
_reflns_number_total 4908
_reflns_threshold_expression >2sigma(I)
_cod_duplicate_entry 7002472
_cod_data_source_file b909875e.txt
_cod_data_source_block pt9s3sbph3
_cod_original_cell_volume 2792.7(10)
_cod_original_sg_symbol_H-M P212121
_cod_database_code 7030686

loop_
_symmetry_equiv_pos_as_xyz
'x, y, z'
'-x+1/2, -y, z+1/2'
'-x, y+1/2, -z+1/2'
'x+1/2, -y+1/2, -z'

loop_
_atom_site_label
_atom_site_type_symbol
_atom_site_fract_x
_atom_site_fract_y
_atom_site_fract_z
_atom_site_U_iso_or_equiv
_atom_site_adp_type
_atom_site_occupancy
_atom_site_symmetry_multiplicity
_atom_site_calc_flag
_atom_site_refinement_flags
Pt1 Pt 0.86341(4) -0.01929(3) 0.560052(10) 0.02206(10) Uani 1 1 d .
Cl1 Cl 0.5990(3) -0.0206(2) 0.53578(7) 0.0314(5) Uani 1 1 d .
S1 S 0.9381(3) 0.2031(2) 0.51955(8) 0.0251(5) Uani 1 1 d .
C2 C 1.0248(14) 0.1440(9) 0.4694(3) 0.033(2) Uani 1 1 d .
H2A H 1.0121 0.2044 0.4467 0.040 Uiso 1 1 calc R
H2B H 1.1368 0.1319 0.4737 0.040 Uiso 1 1 calc R
C3 C 0.9511(11) 0.0236(9) 0.4543(3) 0.028(2) Uani 1 1 d .
H3A H 1.0076 -0.0031 0.4287 0.033 Uiso 1 1 calc R
H3B H 0.8436 0.0403 0.4455 0.033 Uiso 1 1 calc R
S4 S 0.9466(3) -0.1044(2) 0.49272(8) 0.0252(5) Uani 1 1 d .
C5 C 1.1564(12) -0.1357(8) 0.5014(3) 0.030(2) Uani 1 1 d .
H5A H 1.1837 -0.2109 0.4867 0.036 Uiso 1 1 calc R
H5B H 1.2177 -0.0707 0.4885 0.036 Uiso 1 1 calc R
C6 C 1.2013(13) -0.1469(8) 0.5492(3) 0.033(3) Uani 1 1 d .
H6A H 1.3151 -0.1455 0.5517 0.040 Uiso 1 1 calc R
H6B H 1.1647 -0.2249 0.5601 0.040 Uiso 1 1 calc R
S7 S 1.1187(3) -0.0254(2) 0.58253(7) 0.0246(5) Uani 1 1 d .
C8 C 1.2136(11) 0.1084(8) 0.5589(4) 0.027(2) Uani 1 1 d .
H8A H 1.3035 0.1297 0.5767 0.033 Uiso 1 1 calc R
H8B H 1.2533 0.0863 0.5305 0.033 Uiso 1 1 calc R
C9 C 1.1104(12) 0.2212(8) 0.5540(3) 0.028(2) Uani 1 1 d .
H9A H 1.1744 0.2866 0.5423 0.033 Uiso 1 1 calc R
H9B H 1.0754 0.2461 0.5825 0.033 Uiso 1 1 calc R
Sb1 Sb 0.75360(7) -0.00686(5) 0.636960(16) 0.02007(14) Uani 1 1 d .
C10 C 0.6167(13) -0.1602(8) 0.6584(3) 0.024(2) Uani 1 1 d .
C11 C 0.5165(13) -0.2201(8) 0.6302(3) 0.028(2) Uani 1 1 d .
H11 H 0.5185 -0.2001 0.5996 0.034 Uiso 1 1 calc R
C12 C 0.4124(13) -0.3094(9) 0.6454(3) 0.034(3) Uani 1 1 d .
H12 H 0.3440 -0.3522 0.6254 0.041 Uiso 1 1 calc R
C13 C 0.4080(13) -0.3364(9) 0.6895(3) 0.034(3) Uani 1 1 d .
H13 H 0.3327 -0.3954 0.7004 0.041 Uiso 1 1 calc R
C14 C 0.5117(13) -0.2787(8) 0.7183(3) 0.031(2) Uani 1 1 d .
H14 H 0.5120 -0.3004 0.7487 0.038 Uiso 1 1 calc R
C15 C 0.6144(13) -0.1897(8) 0.7027(3) 0.029(2) Uani 1 1 d .
H15 H 0.6846 -0.1479 0.7225 0.035 Uiso 1 1 calc R
C16 C 0.9205(10) 0.0101(9) 0.6887(2) 0.024(2) Uani 1 1 d .
C17 C 1.0410(12) -0.0775(9) 0.6925(3) 0.026(2) Uani 1 1 d .
H17 H 1.0523 -0.1412 0.6710 0.031 Uiso 1 1 calc R
C18 C 1.1448(14) -0.0716(8) 0.7279(3) 0.033(2) Uani 1 1 d .
H18 H 1.2254 -0.1335 0.7314 0.039 Uiso 1 1 calc R
C19 C 1.1330(13) 0.0223(9) 0.7581(3) 0.038(2) Uani 1 1 d .
H19 H 1.2066 0.0265 0.7820 0.046 Uiso 1 1 calc R
C20 C 1.0148(14) 0.1105(9) 0.7538(3) 0.037(3) Uani 1 1 d .
H20 H 1.0078 0.1761 0.7748 0.044 Uiso 1 1 calc R
C21 C 0.9072(12) 0.1052(9) 0.7199(3) 0.030(2) Uani 1 1 d .
H21 H 0.8242 0.1655 0.7175 0.036 Uiso 1 1 calc R
C22 C 0.5864(11) 0.1373(8) 0.6502(3) 0.018(2) Uani 1 1 d .
C23 C 0.6315(14) 0.2583(8) 0.6460(3) 0.030(2) Uani 1 1 d .
H23 H 0.7384 0.2786 0.6376 0.036 Uiso 1 1 calc R
C24 C 0.5209(15) 0.3511(9) 0.6539(3) 0.036(3) Uani 1 1 d .
H24 H 0.5530 0.4358 0.6522 0.043 Uiso 1 1 calc R
C25 C 0.3655(15) 0.3222(8) 0.6643(3) 0.032(2) Uani 1 1 d .
H25 H 0.2889 0.3864 0.6690 0.039 Uiso 1 1 calc R
C26 C 0.3211(12) 0.2001(9) 0.6679(3) 0.033(3) Uani 1 1 d .
H26 H 0.2133 0.1798 0.6754 0.039 Uiso 1 1 calc R
C27 C 0.4315(12) 0.1058(9) 0.6608(3) 0.027(2) Uani 1 1 d .
H27 H 0.4005 0.0210 0.6632 0.032 Uiso 1 1 calc R
P1 P 0.0576(3) 0.0485(2) 0.89292(8) 0.0294(6) Uani 1 1 d .
F1 F 0.1365(9) -0.0477(5) 0.9254(2) 0.0536(17) Uani 1 1 d .
F2 F -0.1098(8) 0.0293(7) 0.9151(2) 0.068(2) Uani 1 1 d .
F3 F -0.0201(10) 0.1447(6) 0.8605(2) 0.064(2) Uani 1 1 d .
F4 F 0.0166(10) -0.0619(6) 0.8608(2) 0.068(2) Uani 1 1 d .
F5 F 0.0950(11) 0.1563(6) 0.9250(2) 0.078(3) Uani 1 1 d .
F6 F 0.2217(9) 0.0635(7) 0.8690(3) 0.081(3) Uani 1 1 d .

loop_
_atom_site_aniso_label
_atom_site_aniso_U_11
_atom_site_aniso_U_22
_atom_site_aniso_U_33
_atom_site_aniso_U_23
_atom_site_aniso_U_13
_atom_site_aniso_U_12
Pt1 0.01584(17) 0.0293(2) 0.02104(16) 0.00069(15) 0.00156(14) 0.00039(16)
Cl1 0.0167(12) 0.0453(14) 0.0323(11) 0.0038(12) -0.0017(9) 0.0005(11)
S1 0.0269(14) 0.0217(12) 0.0268(12) 0.0011(10) 0.0017(11) 0.0020(10)
C2 0.040(7) 0.031(6) 0.028(5) -0.003(4) 0.005(5) 0.003(5)
C3 0.026(5) 0.036(5) 0.022(4) 0.007(4) -0.004(4) -0.004(5)
S4 0.0240(14) 0.0231(12) 0.0284(12) -0.0045(10) 0.0033(11) -0.0015(10)
C5 0.024(6) 0.025(5) 0.041(6) 0.001(4) 0.012(5) 0.005(4)
C6 0.022(6) 0.022(5) 0.056(7) 0.001(5) -0.002(5) 0.000(4)
S7 0.0175(11) 0.0320(12) 0.0243(10) 0.0041(10) -0.0009(9) -0.0019(11)
C8 0.008(5) 0.030(5) 0.043(5) -0.007(5) -0.006(5) -0.001(4)
C9 0.028(6) 0.022(5) 0.033(5) -0.001(4) -0.001(5) -0.007(4)
Sb1 0.0165(3) 0.0240(3) 0.0197(3) 0.0005(3) 0.0010(2) -0.0010(3)
C10 0.021(6) 0.020(5) 0.030(5) -0.006(4) 0.004(5) -0.001(4)
C11 0.035(6) 0.029(5) 0.021(5) -0.001(4) 0.004(5) 0.006(5)
C12 0.037(7) 0.031(5) 0.034(6) -0.001(5) -0.006(5) -0.009(5)
C13 0.035(7) 0.019(5) 0.048(7) 0.000(4) 0.013(5) -0.013(5)
C14 0.035(7) 0.026(5) 0.033(5) 0.009(4) 0.010(5) 0.000(5)
C15 0.033(7) 0.029(5) 0.026(5) 0.000(4) 0.000(5) -0.007(5)
C16 0.016(5) 0.033(5) 0.024(4) 0.004(4) 0.003(3) 0.003(5)
C17 0.025(6) 0.029(5) 0.024(5) 0.001(4) -0.003(4) -0.001(5)
C18 0.032(6) 0.029(5) 0.037(5) -0.001(4) -0.015(5) 0.007(5)
C19 0.037(6) 0.050(6) 0.027(5) 0.007(5) -0.009(5) -0.007(7)
C20 0.040(7) 0.032(6) 0.037(6) -0.017(5) -0.012(5) -0.004(5)
C21 0.025(6) 0.031(5) 0.034(5) -0.007(4) -0.004(4) 0.002(4)
C22 0.016(5) 0.020(5) 0.018(4) 0.000(4) 0.004(4) 0.000(4)
C23 0.021(5) 0.029(5) 0.041(6) 0.001(4) 0.005(5) 0.003(5)
C24 0.048(8) 0.025(5) 0.035(6) 0.007(5) -0.020(5) 0.000(5)
C25 0.040(7) 0.021(5) 0.035(6) 0.000(4) 0.001(6) 0.011(5)
C26 0.017(6) 0.048(7) 0.033(6) -0.006(5) 0.004(4) 0.008(5)
C27 0.025(6) 0.030(5) 0.025(5) 0.000(4) 0.003(4) 0.004(5)
P1 0.0211(14) 0.0306(14) 0.0364(14) 0.0099(12) 0.0015(11) 0.0027(11)
F1 0.056(4) 0.044(3) 0.061(4) 0.010(3) -0.026(4) 0.008(4)
F2 0.038(4) 0.085(5) 0.080(5) 0.026(4) 0.012(4) 0.003(4)
F3 0.067(6) 0.071(5) 0.053(4) 0.036(4) -0.004(4) 0.026(4)
F4 0.079(6) 0.064(5) 0.060(4) -0.025(4) -0.016(4) 0.004(4)
F5 0.104(7) 0.043(4) 0.088(6) -0.024(4) -0.049(5) 0.019(4)
F6 0.047(5) 0.062(5) 0.134(7) 0.014(5) 0.037(5) 0.002(4)

loop_
_atom_type_symbol
_atom_type_description
_atom_type_scat_dispersion_real
_atom_type_scat_dispersion_imag
_atom_type_scat_source
C C 0.0033 0.0016 'International Tables Vol C Tables 4.2.6.8 and 6.1.1.4'
H H 0.0000 0.0000 'International Tables Vol C Tables 4.2.6.8 and 6.1.1.4'
F F 0.0171 0.0103 'International Tables Vol C Tables 4.2.6.8 and 6.1.1.4'
P P 0.1023 0.0942 'International Tables Vol C Tables 4.2.6.8 and 6.1.1.4'
S S 0.1246 0.1234 'International Tables Vol C Tables 4.2.6.8 and 6.1.1.4'
Sb Sb -0.5866 1.5461 'International Tables Vol C Tables 4.2.6.8 and 6.1.1.4'
Pt Pt -1.7033 8.3905 'International Tables Vol C Tables 4.2.6.8 and 6.1.1.4'
Cl Cl 0.1484 0.1585 'International Tables Vol C Tables 4.2.6.8 and 6.1.1.4'

loop_
_geom_angle_atom_site_label_1
_geom_angle_atom_site_label_2
_geom_angle_atom_site_label_3
_geom_angle
S7 Pt1 Cl1 177.86(9)
S7 Pt1 S4 88.43(8)
Cl1 Pt1 S4 90.13(8)
S7 Pt1 Sb1 93.75(6)
Cl1 Pt1 Sb1 87.06(6)
S4 Pt1 Sb1 159.85(6)
S7 Pt1 S1 86.94(8)
Cl1 Pt1 S1 94.47(8)
S4 Pt1 S1 83.41(8)
Sb1 Pt1 S1 116.69(5)
C9 S1 C2 102.1(5)
C9 S1 Pt1 90.9(3)
C2 S1 Pt1 99.2(3)
C3 C2 S1 113.4(7)
C3 C2 H2A 108.9
S1 C2 H2A 108.9
C3 C2 H2B 108.9
S1 C2 H2B 108.9
H2A C2 H2B 107.7
C2 C3 S4 118.0(6)
C2 C3 H3A 107.8
S4 C3 H3A 107.8
C2 C3 H3B 107.8
S4 C3 H3B 107.8
H3A C3 H3B 107.1
C5 S4 C3 102.5(4)
C5 S4 Pt1 103.5(3)
C3 S4 Pt1 105.6(3)
C6 C5 S4 113.5(7)
C6 C5 H5A 108.9
S4 C5 H5A 108.9
C6 C5 H5B 108.9
S4 C5 H5B 108.9
H5A C5 H5B 107.7
C5 C6 S7 112.9(7)
C5 C6 H6A 109.0
S7 C6 H6A 109.0
C5 C6 H6B 109.0
S7 C6 H6B 109.0
H6A C6 H6B 107.8
C6 S7 C8 101.1(4)
C6 S7 Pt1 102.4(4)
C8 S7 Pt1 105.9(3)
C9 C8 S7 116.0(7)
C9 C8 H8A 108.3
S7 C8 H8A 108.3
C9 C8 H8B 108.3
S7 C8 H8B 108.3
H8A C8 H8B 107.4
C8 C9 S1 115.6(6)
C8 C9 H9A 108.4
S1 C9 H9A 108.4
C8 C9 H9B 108.4
S1 C9 H9B 108.4
H9A C9 H9B 107.4
C16 Sb1 C10 101.3(4)
C16 Sb1 C22 103.3(4)
C10 Sb1 C22 99.1(3)
C16 Sb1 Pt1 117.1(2)
C10 Sb1 Pt1 116.3(2)
C22 Sb1 Pt1 117.0(2)
C11 C10 C15 119.7(9)
C11 C10 Sb1 120.6(7)
C15 C10 Sb1 119.2(7)
C10 C11 C12 120.6(9)
C10 C11 H11 119.7
C12 C11 H11 119.7
C13 C12 C11 119.5(10)
C13 C12 H12 120.2
C11 C12 H12 120.3
C12 C13 C14 120.4(9)
C12 C13 H13 119.8
C14 C13 H13 119.8
C15 C14 C13 119.3(9)
C15 C14 H14 120.3
C13 C14 H14 120.3
C14 C15 C10 120.4(10)
C14 C15 H15 119.8
C10 C15 H15 119.8
C17 C16 C21 120.0(8)
C17 C16 Sb1 118.9(6)
C21 C16 Sb1 121.0(7)
C18 C17 C16 119.3(9)
C18 C17 H17 120.4
C16 C17 H17 120.4
C19 C18 C17 120.7(10)
C19 C18 H18 119.7
C17 C18 H18 119.7
C18 C19 C20 119.9(9)
C18 C19 H19 120.0
C20 C19 H19 120.0
C21 C20 C19 120.9(9)
C21 C20 H20 119.6
C19 C20 H20 119.6
C20 C21 C16 119.2(9)
C20 C21 H21 120.4
C16 C21 H21 120.4
C23 C22 C27 121.2(9)
C23 C22 Sb1 120.0(7)
C27 C22 Sb1 118.7(7)
C22 C23 C24 119.4(10)
C22 C23 H23 120.3
C24 C23 H23 120.3
C25 C24 C23 120.5(10)
C25 C24 H24 119.7
C23 C24 H24 119.7
C24 C25 C26 119.5(10)
C24 C25 H25 120.3
C26 C25 H25 120.3
C25 C26 C27 120.7(10)
C25 C26 H26 119.6
C27 C26 H26 119.6
C22 C27 C26 118.6(9)
C22 C27 H27 120.7
C26 C27 H27 120.7
F5 P1 F6 92.2(5)
F5 P1 F2 90.4(5)
F6 P1 F2 177.3(5)
F5 P1 F3 88.9(4)
F6 P1 F3 90.1(4)
F2 P1 F3 89.4(4)
F5 P1 F1 90.9(4)
F6 P1 F1 89.5(4)
F2 P1 F1 91.0(4)
F3 P1 F1 179.6(5)
F5 P1 F4 178.9(5)
F6 P1 F4 88.9(5)
F2 P1 F4 88.5(4)
F3 P1 F4 91.3(4)
F1 P1 F4 88.9(4)

loop_
_geom_bond_atom_site_label_1
_geom_bond_atom_site_label_2
_geom_bond_distance
Pt1 S7 2.255(2)
Pt1 Cl1 2.343(2)
Pt1 S4 2.363(2)
Pt1 Sb1 2.5304(7)
Pt1 S1 2.787(2)
S1 C9 1.801(10)
S1 C2 1.817(9)
C2 C3 1.519(13)
C2 H2A 0.9600
C2 H2B 0.9600
C3 S4 1.821(9)
C3 H3A 0.9600
C3 H3B 0.9600
S4 C5 1.815(11)
C5 C6 1.514(13)
C5 H5A 0.9600
C5 H5B 0.9600
C6 S7 1.807(10)
C6 H6A 0.9600
C6 H6B 0.9600
S7 C8 1.809(9)
C8 C9 1.508(12)
C8 H8A 0.9600
C8 H8B 0.9600
C9 H9A 0.9600
C9 H9B 0.9600
Sb1 C16 2.122(8)
Sb1 C10 2.129(10)
Sb1 C22 2.143(9)
C10 C11 1.371(14)
C10 C15 1.390(12)
C11 C12 1.386(13)
C11 H11 0.9600
C12 C13 1.382(13)
C12 H12 0.9600
C13 C14 1.388(14)
C13 H13 0.9600
C14 C15 1.381(14)
C14 H14 0.9600
C15 H15 0.9600
C16 C17 1.395(12)
C16 C21 1.411(13)
C17 C18 1.391(13)
C17 H17 0.9600
C18 C19 1.378(13)
C18 H18 0.9600
C19 C20 1.387(14)
C19 H19 0.9600
C20 C21 1.378(13)
C20 H20 0.9600
C21 H21 0.9600
C22 C23 1.374(13)
C22 C27 1.384(13)
C23 C24 1.393(14)
C23 H23 0.9600
C24 C25 1.380(16)
C24 H24 0.9600
C25 C26 1.382(14)
C25 H25 0.9600
C26 C27 1.400(13)
C26 H26 0.9600
C27 H27 0.9600
P1 F5 1.560(7)
P1 F6 1.570(8)
P1 F2 1.576(7)
P1 F3 1.582(6)
P1 F1 1.587(6)
P1 F4 1.587(7)
